data_4338385
loop_
_publ_author_name
'Abrahams, Brendan F.'
'Dharma, A. David'
'Grannas, Martin J.'
'Hudson, Timothy A.'
'Maynard-Casely, Helen E'
'Oliver, Graham R.'
'Robson, Richard'
'White, Keith F.'

_publ_section_title
;
 Isomeric Ionic Lithium Isonicotinate Three-Dimensional Networks and
 Single-Crystal-to-Single-Crystal Rearrangements Generating Microporous
 Materials.
;
_journal_issue 10
_journal_name_full 'Inorganic chemistry'
_journal_page_first 4956
_journal_page_last 4969
_journal_paper_doi 10.1021/ic403134c
_journal_volume 53
_journal_year 2014
_chemical_formula_sum 'C14 H14 Li2 N2 O5'
_chemical_formula_weight 304.15
_chemical_name_systematic
;
 ?
;
_space_group_crystal_system monoclinic
_space_group_IT_number 14
_space_group_name_Hall '-P 2yn'
_space_group_name_H-M_alt 'P 1 21/n 1'
_symmetry_space_group_name_Hall '-P 2yn'
_symmetry_space_group_name_H-M 'P 1 21/n 1'
_atom_sites_solution_hydrogens geom
_audit_creation_method SHELXL-2014
_cell_angle_alpha 90
_cell_angle_beta 97.4790(10)
_cell_angle_gamma 90
_cell_formula_units_Z 4
_cell_length_a 10.41750(10)
_cell_length_b 9.59220(10)
_cell_length_c 15.2877(2)
_cell_measurement_reflns_used 8965
_cell_measurement_temperature 130(2)
_cell_measurement_theta_max 76.84
_cell_measurement_theta_min 2.91
_cell_volume 1514.65(3)
_computing_cell_refinement
;
CrysAlisPro, Oxford Diffraction Ltd.,
Version 1.171.33.52 (release 06-11-2009 CrysAlis171 .NET)
(compiled Nov  6 2009,16:24:50)
;
_computing_data_collection
;
CrysAlisPro, Oxford Diffraction Ltd.,
Version 1.171.33.52 (release 06-11-2009 CrysAlis171 .NET)
(compiled Nov  6 2009,16:24:50)
;
_computing_data_reduction
;
CrysAlisPro, Oxford Diffraction Ltd.,
Version 1.171.33.52 (release 06-11-2009 CrysAlis171 .NET)
(compiled Nov  6 2009,16:24:50)
;
_computing_structure_refinement 'SHELXL-2014 (Sheldrick, 2014)'
_computing_structure_solution 'SHELXA-97 (Sheldrick, 97)'
_diffrn_ambient_temperature 130(2)
_diffrn_detector_area_resol_mean 10.2273
_diffrn_measured_fraction_theta_full 0.998
_diffrn_measured_fraction_theta_max 0.987
_diffrn_measurement_device_type 'Xcalibur, Atlas, Gemini'
_diffrn_measurement_method '\w scans'
_diffrn_radiation_type CuK\a
_diffrn_radiation_wavelength 1.54184
_diffrn_reflns_av_R_equivalents 0.0111
_diffrn_reflns_av_unetI/netI 0.0080
_diffrn_reflns_Laue_measured_fraction_full 0.998
_diffrn_reflns_Laue_measured_fraction_max 0.987
_diffrn_reflns_limit_h_max 9
_diffrn_reflns_limit_h_min -13
_diffrn_reflns_limit_k_max 12
_diffrn_reflns_limit_k_min -12
_diffrn_reflns_limit_l_max 19
_diffrn_reflns_limit_l_min -18
_diffrn_reflns_number 10184
_diffrn_reflns_point_group_measured_fraction_full 0.998
_diffrn_reflns_point_group_measured_fraction_max 0.987
_diffrn_reflns_theta_full 67.684
_diffrn_reflns_theta_max 77.129
_diffrn_reflns_theta_min 4.857
_diffrn_source 'Nova (Cu) X-ray Source'
_exptl_absorpt_coefficient_mu 0.831
_exptl_absorpt_correction_T_max 0.874
_exptl_absorpt_correction_T_min 0.693
_exptl_absorpt_correction_type gaussian
_exptl_absorpt_process_details
;
CrysAlisPro, Oxford Diffraction Ltd.,
Version 1.171.33.52 (release 06-11-2009 CrysAlis171 .NET)
(compiled Nov  6 2009,16:24:50)
Numerical absorption correction based on gaussian integration over a multifaceted crystal model
;
_exptl_crystal_colour colourless
_exptl_crystal_density_diffrn 1.334
_exptl_crystal_description 'large rod'
_exptl_crystal_F_000 632
_exptl_crystal_size_max 0.5942
_exptl_crystal_size_mid 0.4647
_exptl_crystal_size_min 0.1821
_refine_diff_density_max 0.405
_refine_diff_density_min -0.317
_refine_diff_density_rms 0.042
_refine_ls_extinction_method none
_refine_ls_goodness_of_fit_ref 1.051
_refine_ls_hydrogen_treatment constr
_refine_ls_matrix_type full
_refine_ls_number_parameters 218
_refine_ls_number_reflns 3152
_refine_ls_number_restraints 0
_refine_ls_restrained_S_all 1.051
_refine_ls_R_factor_all 0.0395
_refine_ls_R_factor_gt 0.0379
_refine_ls_shift/su_max 0.000
_refine_ls_shift/su_mean 0.000
_refine_ls_structure_factor_coef Fsqd
_refine_ls_weighting_details 'w=1/[\s^2^(Fo^2^)+(0.0472P)^2^+0.7120P] where P=(Fo^2^+2Fc^2^)/3'
_refine_ls_weighting_scheme calc
_refine_ls_wR_factor_gt 0.0970
_refine_ls_wR_factor_ref 0.0982
_reflns_Friedel_coverage 0.000
_reflns_number_gt 3014
_reflns_number_total 3152
_reflns_threshold_expression 'I > 2\s(I)'
_cod_data_source_file ic403134c_si_002.cif
_cod_data_source_block Li_inic_EtOH
_cod_depositor_comments 'Adding full bibliography for 4338378--4338389.cif.'
_cod_database_code 4338385
_shelx_space_group_comment
;
The symmetry employed for this shelxl refinement is uniquely defined
by the following loop, which should always be used as a source of
symmetry information in preference to the above space-group names.
They are only intended as comments.
;
_shelxl_version_number 2014-1

loop_
_space_group_symop_operation_xyz
'x, y, z'
'-x+1/2, y+1/2, -z+1/2'
'-x, -y, -z'
'x-1/2, -y-1/2, z-1/2'

loop_
_atom_site_label
_atom_site_type_symbol
_atom_site_fract_x
_atom_site_fract_y
_atom_site_fract_z
_atom_site_U_iso_or_equiv
_atom_site_adp_type
_atom_site_occupancy
_atom_site_site_symmetry_order
_atom_site_calc_flag
_atom_site_refinement_flags_posn
_atom_site_refinement_flags_adp
_atom_site_refinement_flags_occupancy
_atom_site_disorder_assembly
_atom_site_disorder_group
O2 O 0.33254(8) 0.92285(9) 0.07269(5) 0.02229(19) Uani 1 1 d . . . . .
O3 O 0.17441(8) 1.11756(8) -0.01681(6) 0.02324(19) Uani 1 1 d . . . . .
O1 O 0.53378(8) 0.84439(9) 0.07241(6) 0.0255(2) Uani 1 1 d . . . . .
O4 O 0.03044(8) 0.81767(9) 0.05522(6) 0.0244(2) Uani 1 1 d . . . . .
N2 N 0.38107(10) 0.56973(12) 0.31779(7) 0.0293(2) Uani 1 1 d . . . . .
C1 C 0.42631(11) 0.84473(11) 0.09984(7) 0.0187(2) Uani 1 1 d . . . . .
N1 N 0.20682(12) 1.62977(11) -0.08027(8) 0.0352(3) Uani 1 1 d . . . . .
C7 C 0.08768(11) 1.20573(11) -0.04150(7) 0.0177(2) Uani 1 1 d . . . . .
C8 C 0.13106(11) 1.35464(12) -0.05470(7) 0.0200(2) Uani 1 1 d . . . . .
C9 C 0.04313(12) 1.45330(13) -0.09272(8) 0.0242(3) Uani 1 1 d . . . . .
H9 H -0.0447 1.4285 -0.1105 0.029 Uiso 1 1 calc R U . . .
C10 C 0.25720(13) 1.39708(13) -0.02816(9) 0.0289(3) Uani 1 1 d . . . . .
H10 H 0.3199 1.3333 -0.0011 0.035 Uiso 1 1 calc R U . . .
C2 C 0.40805(11) 0.74445(12) 0.17436(7) 0.0209(2) Uani 1 1 d . . . . .
C5 C 0.49284(12) 0.58102(13) 0.28552(8) 0.0251(3) Uani 1 1 d . . . . .
H5 H 0.5646 0.5286 0.3125 0.030 Uiso 1 1 calc R U . . .
C4 C 0.51019(12) 0.66565(13) 0.21418(8) 0.0249(3) Uani 1 1 d . . . . .
H4 H 0.5919 0.6692 0.1930 0.030 Uiso 1 1 calc R U . . .
C11 C 0.08533(14) 1.58803(13) -0.10425(9) 0.0305(3) Uani 1 1 d . . . . .
H11 H 0.0245 1.6543 -0.1307 0.037 Uiso 1 1 calc R U . . .
Li2 Li 0.14899(18) 0.9677(2) 0.06624(13) 0.0209(4) Uani 1 1 d . . . . .
C6 C 0.28268(14) 0.6451(2) 0.27831(13) 0.0590(6) Uani 1 1 d . . . . .
H6 H 0.2016 0.6382 0.3002 0.071 Uiso 1 1 calc R U . . .
C12 C 0.29002(14) 1.53523(15) -0.04198(11) 0.0375(3) Uani 1 1 d . . . . .
H12 H 0.3765 1.5639 -0.0231 0.045 Uiso 1 1 calc R U . . .
Li1 Li 0.33903(19) 1.0332(2) -0.03610(13) 0.0230(4) Uani 1 1 d . . . . .
C3 C 0.29123(14) 0.7330(2) 0.20738(12) 0.0511(5) Uani 1 1 d . . . . .
H3 H 0.2179 0.7845 0.1819 0.061 Uiso 1 1 calc R U . . .
C1S_a C 0.36885(16) 0.87034(18) -0.20062(10) 0.0421(4) Uani 0.605(14) 1 d . . P A 1
H1S1_a H 0.4118 0.9586 -0.2138 0.051 Uiso 0.605(14) 1 calc R U P A 1
H1S2_a H 0.3043 0.8470 -0.2519 0.051 Uiso 0.605(14) 1 calc R U P A 1
C2S_a C 0.4651(7) 0.7593(7) -0.1865(6) 0.0646(17) Uani 0.605(14) 1 d . . P A 1
H2S1_a H 0.5082 0.7487 -0.2393 0.097 Uiso 0.605(14) 1 calc R U P A 1
H2S2_a H 0.4222 0.6716 -0.1746 0.097 Uiso 0.605(14) 1 calc R U P A 1
H2S3_a H 0.5293 0.7829 -0.1360 0.097 Uiso 0.605(14) 1 calc R U P A 1
O1S_a O 0.30533(9) 0.88814(9) -0.12469(6) 0.0296(2) Uani 0.605(14) 1 d . . P A 1
H1S_a H 0.2773 0.8108 -0.1097 0.035 Uiso 0.605(14) 1 calc R U P A 1
C1S'_b C 0.36885(16) 0.87034(18) -0.20062(10) 0.0421(4) Uani 0.395(14) 1 d . . P A 2
H1S3_b H 0.4416 0.9374 -0.1966 0.051 Uiso 0.395(14) 1 calc R U P A 2
H1S4_b H 0.3072 0.8968 -0.2528 0.051 Uiso 0.395(14) 1 calc R U P A 2
C2S'_b C 0.4201(8) 0.7324(6) -0.2173(4) 0.0358(15) Uani 0.395(14) 1 d . . P A 2
H2S4_b H 0.4606 0.7349 -0.2716 0.054 Uiso 0.395(14) 1 calc R U P A 2
H2S5_b H 0.3494 0.6644 -0.2236 0.054 Uiso 0.395(14) 1 calc R U P A 2
H2S6_b H 0.4847 0.7056 -0.1678 0.054 Uiso 0.395(14) 1 calc R U P A 2
O1S'_b O 0.30533(9) 0.88814(9) -0.12469(6) 0.0296(2) Uani 0.395(14) 1 d . . P A 2
H1S'_b H 0.2249 0.8912 -0.1398 0.035 Uiso 0.395(14) 1 calc R U P A 2

loop_
_atom_site_aniso_label
_atom_site_aniso_U_11
_atom_site_aniso_U_22
_atom_site_aniso_U_33
_atom_site_aniso_U_23
_atom_site_aniso_U_13
_atom_site_aniso_U_12
O2 0.0192(4) 0.0248(4) 0.0233(4) 0.0065(3) 0.0043(3) 0.0019(3)
O3 0.0210(4) 0.0185(4) 0.0311(4) 0.0048(3) 0.0068(3) 0.0032(3)
O1 0.0200(4) 0.0244(4) 0.0340(5) 0.0081(3) 0.0103(3) 0.0007(3)
O4 0.0201(4) 0.0199(4) 0.0330(5) 0.0010(3) 0.0025(3) -0.0014(3)
N2 0.0268(5) 0.0336(6) 0.0279(5) 0.0120(4) 0.0048(4) 0.0010(4)
C1 0.0187(5) 0.0170(5) 0.0205(5) 0.0006(4) 0.0033(4) -0.0027(4)
N1 0.0488(7) 0.0185(5) 0.0434(7) -0.0017(5) 0.0249(6) -0.0042(5)
C7 0.0209(5) 0.0167(5) 0.0165(5) -0.0010(4) 0.0057(4) 0.0005(4)
C8 0.0248(6) 0.0173(5) 0.0194(5) -0.0016(4) 0.0085(4) -0.0003(4)
C9 0.0305(6) 0.0198(6) 0.0237(6) 0.0014(4) 0.0083(5) 0.0024(5)
C10 0.0259(6) 0.0223(6) 0.0392(7) -0.0022(5) 0.0068(5) -0.0022(5)
C2 0.0204(5) 0.0210(5) 0.0212(5) 0.0026(4) 0.0025(4) -0.0023(4)
C5 0.0265(6) 0.0222(6) 0.0266(6) 0.0045(5) 0.0037(5) 0.0044(5)
C4 0.0226(6) 0.0240(6) 0.0296(6) 0.0050(5) 0.0090(5) 0.0037(5)
C11 0.0447(8) 0.0199(6) 0.0301(6) 0.0039(5) 0.0165(6) 0.0047(5)
Li2 0.0198(9) 0.0204(9) 0.0229(9) -0.0007(7) 0.0044(7) -0.0019(7)
C6 0.0240(7) 0.0916(14) 0.0642(11) 0.0547(11) 0.0163(7) 0.0114(8)
C12 0.0346(7) 0.0262(7) 0.0539(9) -0.0066(6) 0.0145(6) -0.0102(6)
Li1 0.0213(9) 0.0214(9) 0.0272(10) 0.0040(8) 0.0071(8) 0.0001(8)
C3 0.0219(7) 0.0769(12) 0.0559(10) 0.0459(9) 0.0105(6) 0.0113(7)
C1S_a 0.0485(9) 0.0493(9) 0.0315(7) -0.0044(6) 0.0161(6) -0.0012(7)
C2S_a 0.070(3) 0.053(3) 0.082(4) 0.003(3) 0.050(3) 0.003(2)
O1S_a 0.0395(5) 0.0231(4) 0.0287(5) -0.0012(3) 0.0141(4) -0.0042(4)
C1S'_b 0.0485(9) 0.0493(9) 0.0315(7) -0.0044(6) 0.0161(6) -0.0012(7)
C2S'_b 0.055(4) 0.022(2) 0.035(3) -0.0015(17) 0.024(2) 0.004(2)
O1S'_b 0.0395(5) 0.0231(4) 0.0287(5) -0.0012(3) 0.0141(4) -0.0042(4)

loop_
_atom_type_symbol
_atom_type_description
_atom_type_scat_dispersion_real
_atom_type_scat_dispersion_imag
_atom_type_scat_source
C C 0.0181 0.0091 'International Tables Vol C Tables 4.2.6.8 and 6.1.1.4'
H H 0.0000 0.0000 'International Tables Vol C Tables 4.2.6.8 and 6.1.1.4'
Li Li 0.0008 0.0003 'International Tables Vol C Tables 4.2.6.8 and 6.1.1.4'
N N 0.0311 0.0180 'International Tables Vol C Tables 4.2.6.8 and 6.1.1.4'
O O 0.0492 0.0322 'International Tables Vol C Tables 4.2.6.8 and 6.1.1.4'

loop_
_geom_angle_atom_site_label_1
_geom_angle_atom_site_label_2
_geom_angle_atom_site_label_3
_geom_angle
_geom_angle_site_symmetry_1
_geom_angle_site_symmetry_3
C1 O2 Li2 149.59(9) . .
C1 O2 Li1 119.06(9) . .
Li2 O2 Li1 88.85(9) . .
C7 O3 Li1 147.45(10) . .
C7 O3 Li2 122.34(9) . .
Li1 O3 Li2 89.40(9) . .
C1 O1 Li1 141.79(10) . 3_675
C7 O4 Li2 140.77(10) 3_575 .
C5 N2 C6 116.59(11) . .
C5 N2 Li2 126.23(10) . 2_545
C6 N2 Li2 116.62(11) . 2_545
O1 C1 O2 125.72(10) . .
O1 C1 C2 117.12(10) . .
O2 C1 C2 117.14(10) . .
C11 N1 C12 117.10(11) . .
O4 C7 O3 125.87(10) 3_575 .
O4 C7 C8 116.93(10) 3_575 .
O3 C7 C8 117.19(10) . .
C10 C8 C9 118.07(11) . .
C10 C8 C7 121.64(11) . .
C9 C8 C7 120.27(10) . .
C11 C9 C8 119.08(12) . .
C8 C10 C12 118.55(13) . .
C4 C2 C3 117.41(11) . .
C4 C2 C1 120.80(10) . .
C3 C2 C1 121.73(11) . .
N2 C5 C4 123.33(11) . .
C2 C4 C5 119.63(11) . .
N1 C11 C9 123.48(13) . .
O4 Li2 O2 117.48(11) . .
O4 Li2 O3 130.02(11) . .
O2 Li2 O3 88.87(8) . .
O4 Li2 N2 105.34(10) . 2
O2 Li2 N2 108.40(10) . 2
O3 Li2 N2 104.78(10) . 2
O4 Li2 Li1 129.31(10) . .
O2 Li2 Li1 46.02(6) . .
O3 Li2 Li1 45.23(6) . .
N2 Li2 Li1 125.14(10) 2 .
O4 Li2 Li2 64.35(7) . 3_575
O2 Li2 Li2 148.24(12) . 3_575
O3 Li2 Li2 71.50(7) . 3_575
N2 Li2 Li2 100.80(9) 2 3_575
Li1 Li2 Li2 106.12(9) . 3_575
N2 C6 C3 124.09(13) . .
N1 C12 C10 123.69(13) . .
O1 Li1 O1S_a 107.92(10) 3_675 .
O1 Li1 O3 116.50(11) 3_675 .
O1S_a Li1 O3 108.64(10) . .
O1 Li1 O2 132.45(12) 3_675 .
O1S_a Li1 O2 100.36(10) . .
O3 Li1 O2 88.16(9) . .
O1 Li1 Li2 152.28(11) 3_675 .
O1S_a Li1 Li2 98.91(9) . .
O3 Li1 Li2 45.38(6) . .
O2 Li1 Li2 45.13(6) . .
O1 Li1 Li1 61.54(7) 3_675 3_675
O1S_a Li1 Li1 99.83(10) . 3_675
O3 Li1 Li1 149.79(13) . 3_675
O2 Li1 Li1 76.74(8) . 3_675
Li2 Li1 Li1 121.15(10) . 3_675
C2 C3 C6 118.95(13) . .
O1S_a C1S_a C2S_a 110.6(3) . .
C1S_a O1S_a Li1 126.54(11) . .

loop_
_geom_bond_atom_site_label_1
_geom_bond_atom_site_label_2
_geom_bond_distance
_geom_bond_site_symmetry_2
O2 C1 1.2580(14) .
O2 Li2 1.950(2) .
O2 Li1 1.980(2) .
O3 C7 1.2591(14) .
O3 Li1 1.953(2) .
O3 Li2 1.958(2) .
O1 C1 1.2456(14) .
O1 Li1 1.906(2) 3_675
O4 C7 1.2415(14) 3_575
O4 Li2 1.890(2) .
N2 C5 1.3268(16) .
N2 C6 1.3330(19) .
N2 Li2 2.084(2) 2_545
C1 C2 1.5217(15) .
N1 C11 1.3325(19) .
N1 C12 1.336(2) .
C7 O4 1.2415(14) 3_575
C7 C8 1.5195(15) .
C8 C10 1.3851(17) .
C8 C9 1.3906(17) .
C9 C11 1.3837(18) .
C10 C12 1.3915(19) .
C2 C4 1.3804(16) .
C2 C3 1.3814(18) .
C5 C4 1.3901(17) .
Li2 N2 2.084(2) 2
Li2 Li1 2.751(3) .
Li2 Li2 3.533(4) 3_575
C6 C3 1.385(2) .
Li1 O1 1.906(2) 3_675
Li1 O1S_a 1.942(2) .
Li1 Li1 3.451(4) 3_675
C1S_a O1S_a 1.4192(16) .
C1S_a C2S_a 1.459(6) .
